data_2223469
loop_
_publ_author_name
'Xu, Cui-Lian'
'Liu, Shan-Yu'
'Chen, Gang'
'Yang, Guo-Yu'
'Zhao, Ming-Qin'

_publ_section_title
;
 Menthyl 2-oxo-2<i>H</i>-chromene-3-carboxylate
;
_journal_coeditor_code LH2883
_journal_issue 10
_journal_name_full 'Acta Crystallographica Section E'
_journal_page_first o2431
_journal_paper_doi 10.1107/S1600536809035995
_journal_volume 65
_journal_year 2009
_chemical_formula_iupac 'C20 H24 O4'
_chemical_formula_moiety 'C20 H24 O4'
_chemical_formula_sum 'C20 H24 O4'
_chemical_formula_weight 328.39
_chemical_name_systematic
;
Menthyl 2-oxo-2<i>H</i>-chromene-3-carboxylate
;
_space_group_IT_number 19
_symmetry_cell_setting orthorhombic
_symmetry_space_group_name_Hall 'P 2ac 2ab'
_symmetry_space_group_name_H-M 'P 21 21 21'
_atom_sites_solution_hydrogens geom
_atom_sites_solution_primary direct
_atom_sites_solution_secondary difmap
_audit_creation_method SHELXL-97
_cell_angle_alpha 90.00
_cell_angle_beta 90.00
_cell_angle_gamma 90.00
_cell_formula_units_Z 4
_cell_length_a 11.080(2)
_cell_length_b 12.408(3)
_cell_length_c 13.532(3)
_cell_measurement_reflns_used 489
_cell_measurement_temperature 291(2)
_cell_measurement_theta_max 25.50
_cell_measurement_theta_min 2.23
_cell_volume 1860.4(7)
_computing_cell_refinement 'R-AXIS (Rigaku, 1997)'
_computing_data_collection 'R-AXIS (Rigaku, 1997)'
_computing_data_reduction 'R-AXIS (Rigaku, 1997)'
_computing_molecular_graphics
;
TEXSAN (Molecular Structure Corporation & Rigaku (2000) and PLATON
(Spek,
2009)
;
_computing_publication_material 'TEXSAN (Molecular Structure Corporation & Rigaku (2000)'
_computing_structure_refinement 'SHELXL97 (Sheldrick, 2008)'
_computing_structure_solution 'SHELXS97 (Sheldrick, 2008)'
_diffrn_ambient_temperature 291(2)
_diffrn_detector_area_resol_mean 0
_diffrn_measured_fraction_theta_full 0.982
_diffrn_measured_fraction_theta_max 0.982
_diffrn_measurement_device_type 'Rigaku R-AXIS-IV'
_diffrn_measurement_method 'Oscillation  frames'
_diffrn_radiation_monochromator graphite
_diffrn_radiation_source 'fine-focus sealed tube'
_diffrn_radiation_type MoK\a
_diffrn_radiation_wavelength 0.71073
_diffrn_reflns_av_R_equivalents 0.0631
_diffrn_reflns_av_sigmaI/netI 0.0490
_diffrn_reflns_limit_h_max 13
_diffrn_reflns_limit_h_min -13
_diffrn_reflns_limit_k_max 15
_diffrn_reflns_limit_k_min 0
_diffrn_reflns_limit_l_max 16
_diffrn_reflns_limit_l_min -16
_diffrn_reflns_number 5812
_diffrn_reflns_theta_full 25.50
_diffrn_reflns_theta_max 25.50
_diffrn_reflns_theta_min 2.23
_diffrn_standards_decay_% 0
_diffrn_standards_interval_count 0
_diffrn_standards_interval_time 0
_diffrn_standards_number 0
_exptl_absorpt_coefficient_mu 0.081
_exptl_absorpt_correction_T_max 0.9864
_exptl_absorpt_correction_T_min 0.9856
_exptl_absorpt_correction_type multi-scan
_exptl_absorpt_process_details '(ABSCOR; Higashi,1995)'
_exptl_crystal_colour Colorless
_exptl_crystal_density_diffrn 1.173
_exptl_crystal_density_method 'not measured'
_exptl_crystal_description prism
_exptl_crystal_F_000 704
_exptl_crystal_size_max 0.18
_exptl_crystal_size_mid 0.18
_exptl_crystal_size_min 0.17
_refine_diff_density_max 0.147
_refine_diff_density_min -0.173
_refine_ls_extinction_coef 0.025(5)
_refine_ls_extinction_expression Fc^*^=kFc[1+0.001xFc^2^\l^3^/sin(2\q)]^-1/4^
_refine_ls_extinction_method SHELXL
_refine_ls_goodness_of_fit_ref 1.089
_refine_ls_hydrogen_treatment constr
_refine_ls_matrix_type full
_refine_ls_number_parameters 218
_refine_ls_number_reflns 1943
_refine_ls_number_restraints 0
_refine_ls_restrained_S_all 1.089
_refine_ls_R_factor_all 0.0720
_refine_ls_R_factor_gt 0.0565
_refine_ls_shift/su_max 0.000
_refine_ls_shift/su_mean 0.000
_refine_ls_structure_factor_coef Fsqd
_refine_ls_weighting_details 'calc w=1/[\s^2^(Fo^2^)+(0.0742P)^2^+0.1720P] where P=(Fo^2^+2Fc^2^)/3'
_refine_ls_weighting_scheme calc
_refine_ls_wR_factor_gt 0.1295
_refine_ls_wR_factor_ref 0.1376
_reflns_number_gt 1654
_reflns_number_total 1943
_reflns_threshold_expression I>2\s(I)
_cod_data_source_file lh2883.cif
_cod_data_source_block I
_cod_depositor_comments
;
The following automatic conversions were performed:
'_symmetry_cell_setting' value 'Orthorhombic' changed to 'orthorhombic'
according to '/home/saulius/struct/CIF-dictionaries/cif_core.dic'
dictionary named 'cif_core.dic' version 2.4.1 from 2010-06-29.

Automatic conversion script
Id: cif_fix_enum 1527 2010-12-29 10:47:43Z saulius 

The following automatic conversions were performed:

'_symmetry_cell_setting' value 'Orthorhombic' changed to
'orthorhombic' according to
/home/saulius/struct/CIF-dictionaries/cif_core.dic dictionary named
'cif_core.dic' version 2.4.1 from 2010-06-29.

Automatic conversion script
Id: cif_fix_values 1715 2011-07-08 13:25:40Z adriana 
;
_cod_original_cell_volume 1860.3(6)
_cod_database_code 2223469
_cod_database_fobs_code 2223469

loop_
_symmetry_equiv_pos_as_xyz
'x, y, z'
'-x+1/2, -y, z+1/2'
'-x, y+1/2, -z+1/2'
'x+1/2, -y+1/2, -z'

loop_
_atom_site_type_symbol
_atom_site_label
_atom_site_fract_x
_atom_site_fract_y
_atom_site_fract_z
_atom_site_U_iso_or_equiv
_atom_site_adp_type
_atom_site_calc_flag
_atom_site_refinement_flags
_atom_site_occupancy
_atom_site_disorder_assembly
_atom_site_disorder_group
O O1 1.1789(2) 1.01848(18) 0.10921(18) 0.0682(7) Uani d . 1 . .
O O2 1.0992(3) 1.1284(2) 0.2180(2) 0.0863(8) Uani d . 1 . .
O O3 0.9734(2) 1.0101(2) 0.37733(18) 0.0852(8) Uani d . 1 . .
O O4 0.83141(18) 0.92908(18) 0.28562(15) 0.0591(6) Uani d . 1 . .
C C1 1.1825(3) 0.9219(3) 0.0601(2) 0.0593(8) Uani d . 1 . .
C C2 1.2617(3) 0.9135(3) -0.0176(3) 0.0814(11) Uani d . 1 . .
H H2A 1.3124 0.9706 -0.0337 0.098 Uiso calc R 1 . .
C C3 1.2651(4) 0.8204(4) -0.0710(3) 0.0929(13) Uani d . 1 . .
H H3A 1.3179 0.8145 -0.1242 0.111 Uiso calc R 1 . .
C C4 1.1909(5) 0.7341(4) -0.0468(3) 0.0931(14) Uani d . 1 . .
H H4A 1.1947 0.6707 -0.0833 0.112 Uiso calc R 1 . .
C C5 1.1114(4) 0.7426(3) 0.0315(3) 0.0760(10) Uani d . 1 . .
H H5A 1.0618 0.6849 0.0478 0.091 Uiso calc R 1 . .
C C6 1.1055(3) 0.8379(2) 0.0861(2) 0.0545(7) Uani d . 1 . .
C C7 1.0247(3) 0.8555(2) 0.1674(2) 0.0547(7) Uani d . 1 . .
H H7A 0.9738 0.8000 0.1873 0.066 Uiso calc R 1 . .
C C8 1.0208(3) 0.9499(2) 0.2151(2) 0.0508(7) Uani d . 1 . .
C C9 1.0994(3) 1.0387(3) 0.1849(2) 0.0611(8) Uani d . 1 . .
C C10 0.9412(3) 0.9684(3) 0.3017(2) 0.0571(8) Uani d . 1 . .
C C11 0.7426(3) 0.9362(2) 0.3663(2) 0.0565(8) Uani d . 1 . .
H H11A 0.7545 1.0039 0.4022 0.068 Uiso calc R 1 . .
C C12 0.6189(3) 0.9375(3) 0.3173(2) 0.0656(9) Uani d . 1 . .
H H12A 0.6123 0.8708 0.2789 0.079 Uiso calc R 1 . .
C C13 0.5222(3) 0.9316(3) 0.3989(3) 0.0834(11) Uani d . 1 . .
H H13A 0.5242 0.9976 0.4373 0.100 Uiso calc R 1 . .
H H13B 0.4431 0.9261 0.3685 0.100 Uiso calc R 1 . .
C C14 0.5413(4) 0.8365(3) 0.4669(3) 0.0853(12) Uani d . 1 . .
H H14A 0.4794 0.8369 0.5175 0.102 Uiso calc R 1 . .
H H14B 0.5327 0.7704 0.4293 0.102 Uiso calc R 1 . .
C C15 0.6634(4) 0.8376(3) 0.5156(3) 0.0755(10) Uani d . 1 . .
H H15A 0.6690 0.9033 0.5555 0.091 Uiso calc R 1 . .
C C16 0.7619(3) 0.8429(3) 0.4359(3) 0.0668(9) Uani d . 1 . .
H H16A 0.8401 0.8502 0.4675 0.080 Uiso calc R 1 . .
H H16B 0.7620 0.7761 0.3986 0.080 Uiso calc R 1 . .
C C17 0.5998(4) 1.0313(4) 0.2444(3) 0.0888(12) Uani d . 1 . .
H H17A 0.6684 1.0305 0.1987 0.107 Uiso calc R 1 . .
C C18 0.4854(5) 1.0146(6) 0.1819(4) 0.142(2) Uani d . 1 . .
H H18A 0.4882 0.9450 0.1511 0.213 Uiso calc R 1 . .
H H18B 0.4811 1.0694 0.1320 0.213 Uiso calc R 1 . .
H H18C 0.4156 1.0190 0.2237 0.213 Uiso calc R 1 . .
C C19 0.5982(5) 1.1416(4) 0.2928(4) 0.1272(19) Uani d . 1 . .
H H19A 0.5862 1.1959 0.2432 0.191 Uiso calc R 1 . .
H H19B 0.6737 1.1539 0.3257 0.191 Uiso calc R 1 . .
H H19C 0.5336 1.1447 0.3400 0.191 Uiso calc R 1 . .
C C20 0.6831(6) 0.7415(4) 0.5839(4) 0.1226(19) Uani d . 1 . .
H H20A 0.6209 0.7401 0.6332 0.184 Uiso calc R 1 . .
H H20B 0.7604 0.7479 0.6154 0.184 Uiso calc R 1 . .
H H20C 0.6805 0.6761 0.5461 0.184 Uiso calc R 1 . .

loop_
_atom_site_aniso_label
_atom_site_aniso_U_11
_atom_site_aniso_U_22
_atom_site_aniso_U_33
_atom_site_aniso_U_12
_atom_site_aniso_U_13
_atom_site_aniso_U_23
O1 0.0560(13) 0.0657(14) 0.0828(15) -0.0095(11) 0.0147(13) 0.0056(12)
O2 0.103(2) 0.0614(14) 0.0946(18) -0.0128(13) 0.0082(17) -0.0075(14)
O3 0.0623(15) 0.122(2) 0.0708(15) -0.0146(15) 0.0000(13) -0.0310(15)
O4 0.0420(11) 0.0798(14) 0.0556(12) -0.0051(10) 0.0088(10) -0.0100(11)
C1 0.0418(16) 0.073(2) 0.0635(19) 0.0067(15) 0.0045(15) 0.0122(17)
C2 0.060(2) 0.097(3) 0.087(3) 0.012(2) 0.026(2) 0.012(2)
C3 0.070(2) 0.125(3) 0.084(3) 0.028(3) 0.032(2) 0.011(3)
C4 0.095(3) 0.103(3) 0.081(3) 0.029(3) 0.011(3) -0.019(2)
C5 0.083(3) 0.070(2) 0.075(2) 0.008(2) 0.010(2) -0.0050(19)
C6 0.0466(16) 0.0606(17) 0.0564(17) 0.0036(14) 0.0032(15) 0.0057(15)
C7 0.0450(16) 0.0618(17) 0.0572(16) -0.0066(14) -0.0003(15) 0.0057(14)
C8 0.0407(15) 0.0583(17) 0.0533(15) -0.0003(13) -0.0028(14) 0.0008(14)
C9 0.0510(18) 0.064(2) 0.069(2) -0.0023(15) -0.0058(16) 0.0037(17)
C10 0.0445(17) 0.0688(19) 0.0579(18) 0.0017(15) -0.0032(15) -0.0072(16)
C11 0.0494(17) 0.0660(18) 0.0541(17) 0.0028(14) 0.0092(15) -0.0053(15)
C12 0.0461(17) 0.083(2) 0.068(2) 0.0034(17) 0.0045(16) -0.0060(18)
C13 0.0520(19) 0.105(3) 0.093(3) 0.001(2) 0.016(2) -0.008(2)
C14 0.075(3) 0.095(3) 0.086(3) -0.019(2) 0.036(2) -0.015(2)
C15 0.082(3) 0.079(2) 0.066(2) -0.004(2) 0.020(2) -0.0009(19)
C16 0.063(2) 0.074(2) 0.0637(19) 0.0068(17) 0.0091(17) 0.0003(18)
C17 0.062(2) 0.113(3) 0.091(3) 0.016(2) -0.002(2) 0.019(2)
C18 0.107(4) 0.188(6) 0.130(4) 0.018(4) -0.044(4) 0.027(4)
C19 0.134(4) 0.099(3) 0.149(4) 0.025(3) -0.001(4) 0.023(4)
C20 0.148(5) 0.121(4) 0.099(3) 0.001(4) 0.038(4) 0.033(3)

loop_
_atom_type_symbol
_atom_type_description
_atom_type_scat_dispersion_real
_atom_type_scat_dispersion_imag
_atom_type_scat_source
C C 0.0033 0.0000 'International Tables Vol C Tables 4.2.6.8 and 6.1.1.4'
H H 0.0000 0.0000 'International Tables Vol C Tables 4.2.6.8 and 6.1.1.4'
O O 0.0106 0.0000 'International Tables Vol C Tables 4.2.6.8 and 6.1.1.4'

loop_
_geom_angle_atom_site_label_1
_geom_angle_atom_site_label_2
_geom_angle_atom_site_label_3
_geom_angle_site_symmetry_1
_geom_angle_site_symmetry_3
_geom_angle
_geom_angle_publ_flag
C1 O1 C9 . . 122.7(2) ?
C10 O4 C11 . . 117.9(2) ?
O1 C1 C2 . . 117.1(3) ?
O1 C1 C6 . . 120.9(3) ?
C2 C1 C6 . . 121.9(3) ?
C3 C2 C1 . . 119.2(4) ?
C3 C2 H2A . . 120.4 ?
C1 C2 H2A . . 120.4 ?
C2 C3 C4 . . 120.8(4) ?
C2 C3 H3A . . 119.6 ?
C4 C3 H3A . . 119.6 ?
C5 C4 C3 . . 119.9(4) ?
C5 C4 H4A . . 120.1 ?
C3 C4 H4A . . 120.1 ?
C4 C5 C6 . . 120.1(4) ?
C4 C5 H5A . . 120.0 ?
C6 C5 H5A . . 120.0 ?
C1 C6 C5 . . 118.1(3) ?
C1 C6 C7 . . 117.6(3) ?
C5 C6 C7 . . 124.3(3) ?
C8 C7 C6 . . 121.5(3) ?
C8 C7 H7A . . 119.2 ?
C6 C7 H7A . . 119.2 ?
C7 C8 C9 . . 120.4(3) ?
C7 C8 C10 . . 122.4(3) ?
C9 C8 C10 . . 117.2(3) ?
O2 C9 O1 . . 116.6(3) ?
O2 C9 C8 . . 126.4(3) ?
O1 C9 C8 . . 116.9(3) ?
O3 C10 O4 . . 124.8(3) ?
O3 C10 C8 . . 124.3(3) ?
O4 C10 C8 . . 110.9(3) ?
O4 C11 C16 . . 108.8(2) ?
O4 C11 C12 . . 106.2(2) ?
C16 C11 C12 . . 114.1(3) ?
O4 C11 H11A . . 109.2 ?
C16 C11 H11A . . 109.2 ?
C12 C11 H11A . . 109.2 ?
C11 C12 C17 . . 114.3(3) ?
C11 C12 C13 . . 108.3(3) ?
C17 C12 C13 . . 113.6(3) ?
C11 C12 H12A . . 106.7 ?
C17 C12 H12A . . 106.7 ?
C13 C12 H12A . . 106.7 ?
C14 C13 C12 . . 112.1(3) ?
C14 C13 H13A . . 109.2 ?
C12 C13 H13A . . 109.2 ?
C14 C13 H13B . . 109.2 ?
C12 C13 H13B . . 109.2 ?
H13A C13 H13B . . 107.9 ?
C15 C14 C13 . . 112.6(3) ?
C15 C14 H14A . . 109.1 ?
C13 C14 H14A . . 109.1 ?
C15 C14 H14B . . 109.1 ?
C13 C14 H14B . . 109.1 ?
H14A C14 H14B . . 107.8 ?
C14 C15 C20 . . 112.8(4) ?
C14 C15 C16 . . 109.4(3) ?
C20 C15 C16 . . 110.9(4) ?
C14 C15 H15A . . 107.9 ?
C20 C15 H15A . . 107.9 ?
C16 C15 H15A . . 107.9 ?
C11 C16 C15 . . 111.7(3) ?
C11 C16 H16A . . 109.3 ?
C15 C16 H16A . . 109.3 ?
C11 C16 H16B . . 109.3 ?
C15 C16 H16B . . 109.3 ?
H16A C16 H16B . . 107.9 ?
C19 C17 C18 . . 110.4(4) ?
C19 C17 C12 . . 114.0(4) ?
C18 C17 C12 . . 111.3(4) ?
C19 C17 H17A . . 106.9 ?
C18 C17 H17A . . 106.9 ?
C12 C17 H17A . . 106.9 ?
C17 C18 H18A . . 109.5 ?
C17 C18 H18B . . 109.5 ?
H18A C18 H18B . . 109.5 ?
C17 C18 H18C . . 109.5 ?
H18A C18 H18C . . 109.5 ?
H18B C18 H18C . . 109.5 ?
C17 C19 H19A . . 109.5 ?
C17 C19 H19B . . 109.5 ?
H19A C19 H19B . . 109.5 ?
C17 C19 H19C . . 109.5 ?
H19A C19 H19C . . 109.5 ?
H19B C19 H19C . . 109.5 ?
C15 C20 H20A . . 109.5 ?
C15 C20 H20B . . 109.5 ?
H20A C20 H20B . . 109.5 ?
C15 C20 H20C . . 109.5 ?
H20A C20 H20C . . 109.5 ?
H20B C20 H20C . . 109.5 ?

loop_
_geom_bond_atom_site_label_1
_geom_bond_atom_site_label_2
_geom_bond_site_symmetry_2
_geom_bond_distance
_geom_bond_publ_flag
O1 C1 . 1.370(4) ?
O1 C9 . 1.374(4) ?
O2 C9 . 1.199(4) ?
O3 C10 . 1.201(4) ?
O4 C10 . 1.328(4) ?
O4 C11 . 1.472(4) ?
C1 C2 . 1.374(5) ?
C1 C6 . 1.392(4) ?
C2 C3 . 1.363(6) ?
C2 H2A . 0.9300 ?
C3 C4 . 1.389(6) ?
C3 H3A . 0.9300 ?
C4 C5 . 1.382(5) ?
C4 H4A . 0.9300 ?
C5 C6 . 1.396(5) ?
C5 H5A . 0.9300 ?
C6 C7 . 1.434(4) ?
C7 C8 . 1.338(4) ?
C7 H7A . 0.9300 ?
C8 C9 . 1.463(4) ?
C8 C10 . 1.485(4) ?
C11 C16 . 1.508(5) ?
C11 C12 . 1.522(4) ?
C11 H11A . 0.9800 ?
C12 C17 . 1.539(5) ?
C12 C13 . 1.540(5) ?
C12 H12A . 0.9800 ?
C13 C14 . 1.512(6) ?
C13 H13A . 0.9700 ?
C13 H13B . 0.9700 ?
C14 C15 . 1.504(6) ?
C14 H14A . 0.9700 ?
C14 H14B . 0.9700 ?
C15 C20 . 1.525(6) ?
C15 C16 . 1.535(5) ?
C15 H15A . 0.9800 ?
C16 H16A . 0.9700 ?
C16 H16B . 0.9700 ?
C17 C19 . 1.517(7) ?
C17 C18 . 1.537(7) ?
C17 H17A . 0.9800 ?
C18 H18A . 0.9600 ?
C18 H18B . 0.9600 ?
C18 H18C . 0.9600 ?
C19 H19A . 0.9600 ?
C19 H19B . 0.9600 ?
C19 H19C . 0.9600 ?
C20 H20A . 0.9600 ?
C20 H20B . 0.9600 ?
C20 H20C . 0.9600 ?

loop_
_geom_hbond_atom_site_label_D
_geom_hbond_atom_site_label_H
_geom_hbond_atom_site_label_A
_geom_hbond_site_symmetry_A
_geom_hbond_distance_DH
_geom_hbond_distance_HA
_geom_hbond_distance_DA
_geom_hbond_angle_DHA
_geom_hbond_publ_flag
C3 H3A O2 2_774 0.93 2.43 3.288(5) 154 y
C5 H5A O3 3_745 0.93 2.42 3.276(5) 152 y

loop_
_geom_torsion_atom_site_label_1
_geom_torsion_atom_site_label_2
_geom_torsion_atom_site_label_3
_geom_torsion_atom_site_label_4
_geom_torsion_site_symmetry_1
_geom_torsion_site_symmetry_2
_geom_torsion_site_symmetry_3
_geom_torsion_site_symmetry_4
_geom_torsion
_geom_torsion_publ_flag
C9 O1 C1 C2 . . . . 176.7(3) ?
C9 O1 C1 C6 . . . . -1.0(4) ?
O1 C1 C2 C3 . . . . -177.6(3) ?
C6 C1 C2 C3 . . . . 0.1(5) ?
C1 C2 C3 C4 . . . . -0.8(6) ?
C2 C3 C4 C5 . . . . 0.7(7) ?
C3 C4 C5 C6 . . . . 0.1(6) ?
O1 C1 C6 C5 . . . . 178.3(3) ?
C2 C1 C6 C5 . . . . 0.7(5) ?
O1 C1 C6 C7 . . . . -1.3(4) ?
C2 C1 C6 C7 . . . . -178.9(3) ?
C4 C5 C6 C1 . . . . -0.8(5) ?
C4 C5 C6 C7 . . . . 178.8(3) ?
C1 C6 C7 C8 . . . . 1.6(4) ?
C5 C6 C7 C8 . . . . -178.0(3) ?
C6 C7 C8 C9 . . . . 0.3(4) ?
C6 C7 C8 C10 . . . . -177.6(3) ?
C1 O1 C9 O2 . . . . -175.3(3) ?
C1 O1 C9 C8 . . . . 2.9(4) ?
C7 C8 C9 O2 . . . . 175.4(3) ?
C10 C8 C9 O2 . . . . -6.6(5) ?
C7 C8 C9 O1 . . . . -2.5(4) ?
C10 C8 C9 O1 . . . . 175.5(2) ?
C11 O4 C10 O3 . . . . -0.5(5) ?
C11 O4 C10 C8 . . . . 177.2(2) ?
C7 C8 C10 O3 . . . . 133.2(4) ?
C9 C8 C10 O3 . . . . -44.8(5) ?
C7 C8 C10 O4 . . . . -44.5(4) ?
C9 C8 C10 O4 . . . . 137.5(3) ?
C10 O4 C11 C16 . . . . -83.0(3) ?
C10 O4 C11 C12 . . . . 153.7(3) ?
O4 C11 C12 C17 . . . . -58.8(4) ?
C16 C11 C12 C17 . . . . -178.7(3) ?
O4 C11 C12 C13 . . . . 173.5(3) ?
C16 C11 C12 C13 . . . . 53.6(4) ?
C11 C12 C13 C14 . . . . -53.9(4) ?
C17 C12 C13 C14 . . . . 178.0(3) ?
C12 C13 C14 C15 . . . . 57.7(4) ?
C13 C14 C15 C20 . . . . -179.8(3) ?
C13 C14 C15 C16 . . . . -55.8(4) ?
O4 C11 C16 C15 . . . . -173.5(3) ?
C12 C11 C16 C15 . . . . -55.1(4) ?
C14 C15 C16 C11 . . . . 53.8(4) ?
C20 C15 C16 C11 . . . . 178.8(4) ?
C11 C12 C17 C19 . . . . -66.3(5) ?
C13 C12 C17 C19 . . . . 58.5(5) ?
C11 C12 C17 C18 . . . . 167.9(4) ?
C13 C12 C17 C18 . . . . -67.2(5) ?

loop_
_cod_related_entry_id
_cod_related_entry_database
_cod_related_entry_code
1 ChemSpider 24743275
